data_4116536
loop_
_publ_author_name
'Seiya Kobatake'
'Motoki Yamada'
'Taro Yamada'
'Masahiro Irie'

_publ_contact_author
;
    Prof. Masahiro Irie
    Department of Chemistry and Biochemistry
    Graduate School of Engineering
    Kyushu University
    6-10-1 Hakozaki, Higashi-ku
    Fukuoka  812-8581, Japan
;
_publ_contact_author_email irie@cstf.kyushu-u.ac.jp
_publ_contact_author_fax +81-92-642-3568
_publ_contact_author_phone +81-92-642-3556
_publ_section_title
;
 Photochromism of
 1,2-Bis(2-methyl-6-nitro-1-benzothiophen-3-yl)perfluorocyclopentene in a
 Single-Crystalline Phase: Dichroism of the Closed-Ring Form Isomer
;
_journal_name_full 'Journal of the American Chemical Society'
_journal_page_first 8450
_journal_page_last 8456
_journal_paper_doi 10.1021/ja991013j
_journal_volume 121
_journal_year 1999
_chemical_formula_sum 'C23 H12 F6 N2 O4 S2'
_chemical_formula_weight 558.47
_chemical_melting_point 473
_chemical_name_common
;
1,2-bis(2-methyl-6-nitro-1-benzothiophen-3-yl)perfluorocyclopentene
(2a-a)
;
_chemical_name_systematic
;
3-(3,3,4,4,5,5-hexafluoro-2-(2-methyl-6-nitrobenzo[b]thiophen-3-
yl)cyclopent-1-enyl)-2-methyl-6-nitrobenzo[b]thiophene
;
_space_group_IT_number 14
_symmetry_cell_setting monoclinic
_symmetry_space_group_name_Hall '-P 2ybc'
_symmetry_space_group_name_H-M 'P 1 21/c 1'
_atom_sites_solution_hydrogens geom
_atom_sites_solution_primary direct
_atom_sites_solution_secondary difmap
_audit_creation_method SHELXL-97
_cell_angle_alpha 90.00
_cell_angle_beta 100.297(4)
_cell_angle_gamma 90.00
_cell_formula_units_Z 4
_cell_length_a 9.9409(17)
_cell_length_b 15.748(3)
_cell_length_c 14.492(3)
_cell_measurement_temperature 296(2)
_cell_volume 2232.2(7)
_computing_cell_refinement 'Bruker SMART'
_computing_data_collection 'Bruker SMART'
_computing_data_reduction 'Bruker SHELXTL'
_computing_molecular_graphics 'Bruker SHELXTL'
_computing_publication_material 'Bruker SHELXTL'
_computing_structure_refinement 'Bruker SHELXTL'
_computing_structure_solution 'Bruker SHELXTL'
_diffrn_ambient_temperature 296(2)
_diffrn_measured_fraction_theta_full 1.000
_diffrn_measured_fraction_theta_max 1.000
_diffrn_measurement_device_type 'CCD area detector'
_diffrn_measurement_method 'phi scans'
_diffrn_radiation_monochromator graphite
_diffrn_radiation_source 'sealed tube'
_diffrn_radiation_type MoK\a
_diffrn_radiation_wavelength 0.71073
_diffrn_reflns_av_R_equivalents 0.0268
_diffrn_reflns_av_sigmaI/netI 0.0210
_diffrn_reflns_limit_h_max 13
_diffrn_reflns_limit_h_min -13
_diffrn_reflns_limit_k_max 20
_diffrn_reflns_limit_k_min -20
_diffrn_reflns_limit_l_max 19
_diffrn_reflns_limit_l_min -19
_diffrn_reflns_number 28052
_diffrn_reflns_theta_full 28.27
_diffrn_reflns_theta_max 28.27
_diffrn_reflns_theta_min 1.93
_exptl_absorpt_coefficient_mu 0.325
_exptl_absorpt_correction_T_max 0.9378
_exptl_absorpt_correction_T_min 0.7369
_exptl_absorpt_correction_type empirical
_exptl_absorpt_process_details
;
The absorption correction was empirically carried out.
;
_exptl_crystal_colour 'pale yellow'
_exptl_crystal_density_diffrn 1.662
_exptl_crystal_description plate
_exptl_crystal_F_000 1128
_exptl_crystal_size_max 1.00
_exptl_crystal_size_mid 0.80
_exptl_crystal_size_min 0.20
_refine_diff_density_max 0.372
_refine_diff_density_min -0.264
_refine_diff_density_rms 0.050
_refine_ls_extinction_method none
_refine_ls_goodness_of_fit_ref 1.068
_refine_ls_hydrogen_treatment mixed
_refine_ls_matrix_type full
_refine_ls_number_parameters 334
_refine_ls_number_reflns 5526
_refine_ls_number_restraints 0
_refine_ls_restrained_S_all 1.068
_refine_ls_R_factor_all 0.0571
_refine_ls_R_factor_gt 0.0413
_refine_ls_shift/su_max 0.001
_refine_ls_shift/su_mean 0.000
_refine_ls_structure_factor_coef Fsqd
_refine_ls_weighting_details 'calc w=1/[\s^2^(Fo^2^)+(0.0815P)^2^+0.0879P] where P=(Fo^2^+2Fc^2^)/3'
_refine_ls_weighting_scheme calc
_refine_ls_wR_factor_gt 0.1248
_refine_ls_wR_factor_ref 0.1320
_reflns_number_gt 4015
_reflns_number_total 5526
_reflns_threshold_expression >2sigma(I)
_cod_data_source_file ja991013j_2.cif
_cod_data_source_block nitro1
_cod_original_cell_volume 2232.1(7)
_cod_database_code 4116536

loop_
_symmetry_equiv_pos_as_xyz
'x, y, z'
'-x, y+1/2, -z+1/2'
'-x, -y, -z'
'x, -y-1/2, z-1/2'

loop_
_atom_site_label
_atom_site_type_symbol
_atom_site_fract_x
_atom_site_fract_y
_atom_site_fract_z
_atom_site_U_iso_or_equiv
_atom_site_adp_type
_atom_site_occupancy
_atom_site_symmetry_multiplicity
_atom_site_calc_flag
_atom_site_refinement_flags
S1 S -0.07669(5) 0.62000(4) 0.90427(4) 0.05481(16) Uani 1 1 d .
S2 S 0.07809(5) 0.25369(3) 0.87643(3) 0.04754(14) Uani 1 1 d .
F1 F -0.40234(14) 0.51790(11) 0.60030(9) 0.0801(5) Uani 1 1 d .
F2 F -0.22259(16) 0.56761(8) 0.55637(8) 0.0715(4) Uani 1 1 d .
F3 F -0.38392(15) 0.37402(9) 0.52417(10) 0.0747(4) Uani 1 1 d .
F4 F -0.27671(15) 0.44785(9) 0.43462(8) 0.0707(4) Uani 1 1 d .
F5 F -0.04566(15) 0.39526(15) 0.51570(9) 0.1013(7) Uani 1 1 d .
F6 F -0.1624(2) 0.28949(10) 0.55541(11) 0.0973(6) Uani 1 1 d .
C1 C -0.05699(19) 0.56103(12) 0.80628(12) 0.0442(4) Uani 1 1 d .
C2 C -0.17432(18) 0.52021(11) 0.76718(11) 0.0393(4) Uani 1 1 d .
C3 C -0.28670(18) 0.53575(11) 0.81607(12) 0.0396(4) Uani 1 1 d .
C4 C -0.2465(2) 0.59100(12) 0.89358(12) 0.0448(4) Uani 1 1 d .
C5 C -0.18371(18) 0.46867(11) 0.68083(11) 0.0378(4) Uani 1 1 d .
C6 C -0.2747(2) 0.49682(13) 0.59091(12) 0.0467(4) Uani 1 1 d .
C7 C -0.2731(2) 0.42273(13) 0.52304(12) 0.0482(5) Uani 1 1 d .
C8 C -0.1440(2) 0.37332(14) 0.56450(13) 0.0532(5) Uani 1 1 d .
C9 C -0.10968(18) 0.40094(12) 0.66634(11) 0.0385(4) Uani 1 1 d .
C10 C -0.04888(19) 0.31742(12) 0.81459(12) 0.0417(4) Uani 1 1 d .
C11 C -0.01265(18) 0.35163(11) 0.73540(11) 0.0388(4) Uani 1 1 d .
C12 C 0.12488(19) 0.32883(11) 0.72507(12) 0.0397(4) Uani 1 1 d .
C13 C 0.18652(19) 0.27396(11) 0.79784(12) 0.0406(4) Uani 1 1 d .
C14 C 0.0781(2) 0.56212(16) 0.77495(16) 0.0610(6) Uani 1 1 d .
H14A H 0.0738 0.5269 0.7204 0.091 Uiso 1 1 calc R
H14B H 0.1474 0.5409 0.8243 0.091 Uiso 1 1 calc R
H14C H 0.1001 0.6193 0.7600 0.091 Uiso 1 1 calc R
C15 C -0.1780(2) 0.32628(15) 0.85292(14) 0.0550(5) Uani 1 1 d .
H15A H -0.2401 0.3629 0.8129 0.083 Uiso 1 1 calc R
H15B H -0.1578 0.3502 0.9148 0.083 Uiso 1 1 calc R
H15C H -0.2192 0.2714 0.8558 0.083 Uiso 1 1 calc R
C16 C -0.4202(2) 0.50431(13) 0.79955(13) 0.0460(4) Uani 1 1 d .
H16A H -0.4473 0.4659 0.7510 0.055 Uiso 1 1 calc R
C17 C -0.5123(2) 0.52988(14) 0.85493(14) 0.0507(5) Uani 1 1 d .
H17A H -0.6013 0.5092 0.8439 0.061 Uiso 1 1 calc R
C18 C -0.4698(2) 0.58720(14) 0.92757(13) 0.0494(4) Uani 1 1 d .
C19 C -0.3387(2) 0.61729(13) 0.94977(13) 0.0507(5) Uani 1 1 d .
H19A H -0.3123 0.6537 1.0002 0.061 Uiso 1 1 calc R
C20 C 0.2034(2) 0.35476(13) 0.65876(13) 0.0479(4) Uani 1 1 d .
H20A H 0.1670 0.3926 0.6115 0.057 Uiso 1 1 calc R
C21 C 0.3345(2) 0.32423(13) 0.66352(14) 0.0508(5) Uani 1 1 d .
H21A H 0.3866 0.3410 0.6194 0.061 Uiso 1 1 calc R
C22 C 0.3882(2) 0.26823(12) 0.73462(14) 0.0468(4) Uani 1 1 d .
C23 C 0.3176(2) 0.24243(12) 0.80322(13) 0.0459(4) Uani 1 1 d .
H23A H 0.3562 0.2056 0.8509 0.055 Uiso 1 1 calc R
N1 N -0.5715(2) 0.61702(13) 0.98335(13) 0.0592(5) Uani 1 1 d .
N2 N 0.52660(18) 0.23435(12) 0.73750(14) 0.0564(4) Uani 1 1 d .
O1 O -0.68666(18) 0.58785(14) 0.96557(12) 0.0773(5) Uani 1 1 d .
O2 O -0.5342(2) 0.66791(14) 1.04583(13) 0.0863(6) Uani 1 1 d .
O3 O 0.59147(18) 0.25958(14) 0.67898(13) 0.0791(5) Uani 1 1 d .
O4 O 0.57019(17) 0.18206(11) 0.79714(13) 0.0716(5) Uani 1 1 d .

loop_
_atom_site_aniso_label
_atom_site_aniso_U_11
_atom_site_aniso_U_22
_atom_site_aniso_U_33
_atom_site_aniso_U_23
_atom_site_aniso_U_13
_atom_site_aniso_U_12
S1 0.0526(3) 0.0617(3) 0.0486(3) -0.0197(2) 0.0047(2) -0.0081(2)
S2 0.0530(3) 0.0544(3) 0.0367(2) 0.00977(19) 0.01199(19) 0.0024(2)
F1 0.0602(8) 0.1310(14) 0.0457(7) -0.0027(7) 0.0004(6) 0.0387(8)
F2 0.1111(12) 0.0494(7) 0.0496(7) 0.0102(5) 0.0024(7) -0.0038(7)
F3 0.0672(9) 0.0722(9) 0.0786(9) 0.0059(7) -0.0033(7) -0.0187(7)
F4 0.1006(11) 0.0799(9) 0.0297(6) 0.0015(5) 0.0062(6) 0.0035(8)
F5 0.0653(9) 0.205(2) 0.0377(7) -0.0098(9) 0.0191(6) 0.0195(10)
F6 0.1399(15) 0.0629(9) 0.0719(10) -0.0312(7) -0.0276(9) 0.0334(9)
C1 0.0456(10) 0.0478(10) 0.0382(9) -0.0037(7) 0.0045(7) -0.0007(8)
C2 0.0450(9) 0.0404(9) 0.0316(8) -0.0027(7) 0.0043(7) 0.0013(7)
C3 0.0450(9) 0.0399(9) 0.0330(8) -0.0031(7) 0.0046(7) 0.0026(7)
C4 0.0524(11) 0.0445(10) 0.0365(9) -0.0069(7) 0.0056(7) 0.0031(8)
C5 0.0411(9) 0.0426(9) 0.0294(7) 0.0000(7) 0.0059(6) -0.0016(7)
C6 0.0507(10) 0.0542(11) 0.0342(9) 0.0008(8) 0.0047(7) 0.0065(9)
C7 0.0577(12) 0.0563(12) 0.0285(8) 0.0005(7) 0.0018(7) -0.0045(9)
C8 0.0599(12) 0.0649(13) 0.0349(9) -0.0121(8) 0.0084(8) 0.0075(10)
C9 0.0424(9) 0.0456(9) 0.0280(7) -0.0016(6) 0.0079(6) -0.0011(7)
C10 0.0473(10) 0.0459(10) 0.0326(8) -0.0009(7) 0.0090(7) -0.0014(8)
C11 0.0456(9) 0.0390(9) 0.0324(8) -0.0020(7) 0.0084(7) 0.0000(7)
C12 0.0485(10) 0.0370(9) 0.0344(8) 0.0000(7) 0.0098(7) -0.0007(7)
C13 0.0479(10) 0.0403(9) 0.0346(8) 0.0006(7) 0.0103(7) -0.0006(7)
C14 0.0465(11) 0.0746(15) 0.0617(13) -0.0114(11) 0.0094(9) -0.0077(10)
C15 0.0489(11) 0.0757(14) 0.0433(10) 0.0084(9) 0.0162(8) 0.0015(10)
C16 0.0482(10) 0.0505(11) 0.0386(9) -0.0084(8) 0.0057(7) -0.0017(8)
C17 0.0452(10) 0.0625(12) 0.0439(10) -0.0032(9) 0.0070(8) 0.0016(9)
C18 0.0533(11) 0.0587(12) 0.0377(9) -0.0023(8) 0.0121(8) 0.0101(9)
C19 0.0610(12) 0.0536(11) 0.0377(9) -0.0105(8) 0.0095(8) 0.0030(9)
C20 0.0524(11) 0.0500(11) 0.0437(9) 0.0105(8) 0.0147(8) 0.0005(8)
C21 0.0527(11) 0.0563(12) 0.0471(10) 0.0047(9) 0.0183(8) -0.0041(9)
C22 0.0454(10) 0.0484(10) 0.0473(10) -0.0045(8) 0.0103(8) 0.0002(8)
C23 0.0512(11) 0.0446(10) 0.0416(9) 0.0021(7) 0.0070(8) 0.0014(8)
N1 0.0629(12) 0.0721(12) 0.0456(9) -0.0029(8) 0.0179(8) 0.0120(9)
N2 0.0486(10) 0.0641(11) 0.0570(10) -0.0067(9) 0.0114(8) 0.0012(8)
O1 0.0573(10) 0.1127(15) 0.0661(10) -0.0133(10) 0.0221(8) 0.0070(10)
O2 0.0883(13) 0.1022(14) 0.0752(12) -0.0388(11) 0.0332(10) 0.0006(11)
O3 0.0545(10) 0.1139(16) 0.0740(11) 0.0107(10) 0.0254(9) 0.0055(9)
O4 0.0598(10) 0.0719(11) 0.0824(12) 0.0102(9) 0.0106(8) 0.0145(8)

loop_
_atom_type_symbol
_atom_type_description
_atom_type_scat_dispersion_real
_atom_type_scat_dispersion_imag
_atom_type_scat_source
C C 0.0033 0.0016 'International Tables Vol C Tables 4.2.6.8 and 6.1.1.4'
H H 0.0000 0.0000 'International Tables Vol C Tables 4.2.6.8 and 6.1.1.4'
N N 0.0061 0.0033 'International Tables Vol C Tables 4.2.6.8 and 6.1.1.4'
O O 0.0106 0.0060 'International Tables Vol C Tables 4.2.6.8 and 6.1.1.4'
F F 0.0171 0.0103 'International Tables Vol C Tables 4.2.6.8 and 6.1.1.4'
S S 0.1246 0.1234 'International Tables Vol C Tables 4.2.6.8 and 6.1.1.4'

loop_
_geom_angle_atom_site_label_1
_geom_angle_atom_site_label_2
_geom_angle_atom_site_label_3
_geom_angle
C4 S1 C1 92.09(9)
C10 S2 C13 91.98(9)
C2 C1 C14 128.94(17)
C2 C1 S1 112.26(14)
C14 C1 S1 118.79(14)
C1 C2 C3 113.26(15)
C1 C2 C5 121.99(16)
C3 C2 C5 124.69(15)
C16 C3 C4 118.51(17)
C16 C3 C2 130.51(16)
C4 C3 C2 110.97(16)
C19 C4 C3 121.49(18)
C19 C4 S1 127.08(15)
C3 C4 S1 111.41(14)
C9 C5 C2 128.20(15)
C9 C5 C6 111.12(15)
C2 C5 C6 120.32(15)
F1 C6 F2 105.27(17)
F1 C6 C5 114.55(15)
F2 C6 C5 110.38(16)
F1 C6 C7 111.90(16)
F2 C6 C7 109.89(15)
C5 C6 C7 104.90(15)
F4 C7 F3 107.40(15)
F4 C7 C6 112.95(17)
F3 C7 C6 108.97(17)
F4 C7 C8 113.86(17)
F3 C7 C8 109.68(17)
C6 C7 C8 103.90(14)
F6 C8 F5 107.47(19)
F6 C8 C9 112.47(17)
F5 C8 C9 112.22(18)
F6 C8 C7 111.95(18)
F5 C8 C7 107.42(18)
C9 C8 C7 105.26(15)
C5 C9 C11 128.64(15)
C5 C9 C8 110.36(16)
C11 C9 C8 120.88(16)
C11 C10 C15 130.21(17)
C11 C10 S2 112.59(14)
C15 C10 S2 117.19(13)
C10 C11 C12 112.53(15)
C10 C11 C9 122.32(16)
C12 C11 C9 125.02(15)
C20 C12 C13 117.94(17)
C20 C12 C11 130.57(16)
C13 C12 C11 111.44(15)
C23 C13 C12 122.61(17)
C23 C13 S2 125.97(14)
C12 C13 S2 111.41(14)
C17 C16 C3 120.35(17)
C16 C17 C18 119.03(19)
C19 C18 C17 123.24(18)
C19 C18 N1 118.45(18)
C17 C18 N1 118.31(19)
C18 C19 C4 117.25(17)
C21 C20 C12 120.05(18)
C20 C21 C22 119.54(18)
C23 C22 C21 123.06(19)
C23 C22 N2 117.89(18)
C21 C22 N2 119.05(18)
C22 C23 C13 116.73(17)
O2 N1 O1 123.75(19)
O2 N1 C18 118.0(2)
O1 N1 C18 118.24(19)
O4 N2 O3 123.30(19)
O4 N2 C22 118.62(18)
O3 N2 C22 118.07(19)

loop_
_geom_bond_atom_site_label_1
_geom_bond_atom_site_label_2
_geom_bond_distance
S1 C4 1.729(2)
S1 C1 1.7368(19)
S2 C10 1.7318(19)
S2 C13 1.7320(18)
F1 C6 1.342(2)
F2 C6 1.362(2)
F3 C7 1.345(2)
F4 C7 1.335(2)
F5 C8 1.350(3)
F6 C8 1.336(3)
C1 C2 1.363(3)
C1 C14 1.493(3)
C2 C3 1.447(2)
C2 C5 1.481(2)
C3 C16 1.397(3)
C3 C4 1.421(2)
C4 C19 1.393(3)
C5 C9 1.334(3)
C5 C6 1.514(2)
C6 C7 1.528(3)
C7 C8 1.529(3)
C8 C9 1.518(2)
C9 C11 1.480(2)
C10 C11 1.373(2)
C10 C15 1.493(3)
C11 C12 1.447(3)
C12 C20 1.402(2)
C12 C13 1.415(2)
C13 C23 1.384(3)
C16 C17 1.381(3)
C17 C18 1.394(3)
C18 C19 1.370(3)
C18 N1 1.479(2)
C20 C21 1.379(3)
C21 C22 1.388(3)
C22 C23 1.377(3)
C22 N2 1.469(3)
N1 O2 1.216(3)
N1 O1 1.218(3)
N2 O4 1.216(2)
N2 O3 1.220(2)

loop_
_geom_torsion_atom_site_label_1
_geom_torsion_atom_site_label_2
_geom_torsion_atom_site_label_3
_geom_torsion_atom_site_label_4
_geom_torsion
C4 S1 C1 C2 -0.49(15)
C4 S1 C1 C14 178.33(17)
C14 C1 C2 C3 -178.5(2)
S1 C1 C2 C3 0.2(2)
C14 C1 C2 C5 -1.0(3)
S1 C1 C2 C5 177.65(13)
C1 C2 C3 C16 -178.18(19)
C5 C2 C3 C16 4.4(3)
C1 C2 C3 C4 0.4(2)
C5 C2 C3 C4 -177.05(16)
C16 C3 C4 C19 -3.2(3)
C2 C3 C4 C19 178.06(18)
C16 C3 C4 S1 178.02(14)
C2 C3 C4 S1 -0.72(19)
C1 S1 C4 C19 -178.00(19)
C1 S1 C4 C3 0.69(15)
C1 C2 C5 C9 59.3(3)
C3 C2 C5 C9 -123.5(2)
C1 C2 C5 C6 -113.1(2)
C3 C2 C5 C6 64.1(2)
C9 C5 C6 F1 137.20(18)
C2 C5 C6 F1 -49.2(2)
C9 C5 C6 F2 -104.21(19)
C2 C5 C6 F2 69.4(2)
C9 C5 C6 C7 14.1(2)
C2 C5 C6 C7 -172.27(16)
F1 C6 C7 F4 91.0(2)
F2 C6 C7 F4 -25.6(2)
C5 C6 C7 F4 -144.22(17)
F1 C6 C7 F3 -28.3(2)
F2 C6 C7 F3 -144.84(16)
C5 C6 C7 F3 96.51(18)
F1 C6 C7 C8 -145.13(17)
F2 C6 C7 C8 98.29(18)
C5 C6 C7 C8 -20.4(2)
F4 C7 C8 F6 -94.5(2)
F3 C7 C8 F6 25.8(2)
C6 C7 C8 F6 142.19(17)
F4 C7 C8 F5 23.2(2)
F3 C7 C8 F5 143.58(17)
C6 C7 C8 F5 -100.05(18)
F4 C7 C8 C9 142.98(17)
F3 C7 C8 C9 -96.66(19)
C6 C7 C8 C9 19.7(2)
C2 C5 C9 C11 9.6(3)
C6 C5 C9 C11 -177.39(18)
C2 C5 C9 C8 -174.32(18)
C6 C5 C9 C8 -1.3(2)
F6 C8 C9 C5 -134.14(19)
F5 C8 C9 C5 104.5(2)
C7 C8 C9 C5 -12.0(2)
F6 C8 C9 C11 42.3(3)
F5 C8 C9 C11 -79.1(2)
C7 C8 C9 C11 164.42(16)
C13 S2 C10 C11 1.48(15)
C13 S2 C10 C15 -179.15(16)
C15 C10 C11 C12 178.38(19)
S2 C10 C11 C12 -2.4(2)
C15 C10 C11 C9 -5.7(3)
S2 C10 C11 C9 173.58(14)
C5 C9 C11 C10 54.2(3)
C8 C9 C11 C10 -121.5(2)
C5 C9 C11 C12 -130.4(2)
C8 C9 C11 C12 53.9(3)
C10 C11 C12 C20 -175.07(19)
C9 C11 C12 C20 9.1(3)
C10 C11 C12 C13 2.2(2)
C9 C11 C12 C13 -173.60(16)
C20 C12 C13 C23 -3.0(3)
C11 C12 C13 C23 179.38(17)
C20 C12 C13 S2 176.58(14)
C11 C12 C13 S2 -1.07(19)
C10 S2 C13 C23 179.34(17)
C10 S2 C13 C12 -0.19(14)
C4 C3 C16 C17 3.1(3)
C2 C3 C16 C17 -178.49(19)
C3 C16 C17 C18 -0.2(3)
C16 C17 C18 C19 -2.8(3)
C16 C17 C18 N1 177.17(18)
C17 C18 C19 C4 2.6(3)
N1 C18 C19 C4 -177.32(18)
C3 C4 C19 C18 0.4(3)
S1 C4 C19 C18 178.98(16)
C13 C12 C20 C21 2.5(3)
C11 C12 C20 C21 179.64(19)
C12 C20 C21 C22 -0.4(3)
C20 C21 C22 C23 -1.5(3)
C20 C21 C22 N2 178.36(19)
C21 C22 C23 C13 1.1(3)
N2 C22 C23 C13 -178.76(17)
C12 C13 C23 C22 1.2(3)
S2 C13 C23 C22 -178.32(14)
C19 C18 N1 O2 0.9(3)
C17 C18 N1 O2 -179.0(2)
C19 C18 N1 O1 -177.4(2)
C17 C18 N1 O1 2.6(3)
C23 C22 N2 O4 3.6(3)
C21 C22 N2 O4 -176.3(2)
C23 C22 N2 O3 -177.2(2)
C21 C22 N2 O3 2.9(3)

loop_
_cod_related_entry_id
_cod_related_entry_database
_cod_related_entry_code
1 ChemSpider 19834424
